data_7126282
loop_
_publ_author_name
'Vassaki, Maria'
'Papathanasiou, Konstantinos E.'
'Hadjicharalambous, Chrystalleni'
'Chandrinou, Daphne'
'Turhanen, Petri'
'Choquesillo-Lazarte, Duane'
'Demadis, Konstantinos D.'

_publ_section_title
;
 Self-sacrificial MOFs for ultra-long controlled release of bisphosphonate
 anti-osteoporotic drugs.
;
_journal_issue 38
_journal_name_full 'Chemical communications (Cambridge, England)'
_journal_page_first 5166
_journal_page_last 5169
_journal_paper_doi 10.1039/d0cc00439a
_journal_volume 56
_journal_year 2020
_chemical_formula_moiety 'C8 H26 Mg N2 O15 P4, H2 O'
_chemical_formula_sum 'C8 H28 Mg N2 O16 P4'
_chemical_formula_weight 556.51
_space_group_crystal_system monoclinic
_space_group_IT_number 14
_space_group_name_Hall '-P 2ybc'
_space_group_name_H-M_alt 'P 1 21/c 1'
_atom_sites_solution_hydrogens mixed
_atom_sites_solution_primary dual
_audit_creation_date 2017-01-30
_audit_creation_method
;
Olex2 1.2
(compiled 2017.01.04 svn.r3372 for OlexSys, GUI svn.r5292)
;
_audit_update_record
;
2019-02-19 deposited with the CCDC.	2020-03-27 downloaded from the CCDC.
;
_cell_angle_alpha 90
_cell_angle_beta 109.9190(10)
_cell_angle_gamma 90
_cell_formula_units_Z 4
_cell_length_a 12.5897(4)
_cell_length_b 13.5306(4)
_cell_length_c 12.4892(4)
_cell_measurement_reflns_used 9263
_cell_measurement_temperature 293(2)
_cell_measurement_theta_max 70.921
_cell_measurement_theta_min 4.306
_cell_volume 2000.21(11)
_computing_cell_refinement 'SAINT v8.37A (Bruker, 2015)'
_computing_data_collection 'Bruker Apex3, 2016'
_computing_data_reduction 'SAINT v8.37A (Bruker, 2015)'
_computing_molecular_graphics 'Olex2 (Dolomanov et al., 2009)'
_computing_publication_material 'Olex2 (Dolomanov et al., 2009)'
_computing_structure_refinement 'XL (Sheldrick, 2008)'
_computing_structure_solution 'XT (Sheldrick, 2015)'
_diffrn_ambient_temperature 293(2)
_diffrn_measured_fraction_theta_full 0.997
_diffrn_measured_fraction_theta_max 0.997
_diffrn_measurement_device_type 'Bruker D8 Venture'
_diffrn_measurement_method '\f and \w scans'
_diffrn_radiation_monochromator multilayer
_diffrn_radiation_type CuK\a
_diffrn_radiation_wavelength 1.54178
_diffrn_reflns_av_R_equivalents 0.0328
_diffrn_reflns_av_unetI/netI 0.0223
_diffrn_reflns_Laue_measured_fraction_full 0.997
_diffrn_reflns_Laue_measured_fraction_max 0.997
_diffrn_reflns_limit_h_max 13
_diffrn_reflns_limit_h_min -14
_diffrn_reflns_limit_k_max 16
_diffrn_reflns_limit_k_min -15
_diffrn_reflns_limit_l_max 14
_diffrn_reflns_limit_l_min -14
_diffrn_reflns_number 19398
_diffrn_reflns_point_group_measured_fraction_full 0.997
_diffrn_reflns_point_group_measured_fraction_max 0.997
_diffrn_reflns_theta_full 66.593
_diffrn_reflns_theta_max 66.593
_diffrn_reflns_theta_min 3.734
_diffrn_source 'high brilliance microfocus sealed tube'
_diffrn_standards_number 0
_exptl_absorpt_coefficient_mu 4.615
_exptl_absorpt_correction_T_max 0.7528
_exptl_absorpt_correction_T_min 0.5417
_exptl_absorpt_correction_type multi-scan
_exptl_absorpt_process_details
'SADABS-2016/2 (Bruker,2016/2) was used for absorption correction. wR2(int) was 0.1442 before and 0.0820 after correction. The Ratio of minimum to maximum transmission is 0.7258. The \l/2 correction factor is Not present.'
_exptl_crystal_colour colourless
_exptl_crystal_colour_primary colourless
_exptl_crystal_density_diffrn 1.848
_exptl_crystal_description prism
_exptl_crystal_F_000 1160
_exptl_crystal_size_max 0.13
_exptl_crystal_size_mid 0.1
_exptl_crystal_size_min 0.1
_refine_diff_density_max 1.266
_refine_diff_density_min -0.515
_refine_diff_density_rms 0.086
_refine_ls_extinction_method none
_refine_ls_goodness_of_fit_ref 1.123
_refine_ls_hydrogen_treatment constr
_refine_ls_matrix_type full
_refine_ls_number_parameters 335
_refine_ls_number_reflns 3516
_refine_ls_number_restraints 3
_refine_ls_restrained_S_all 1.123
_refine_ls_R_factor_all 0.0438
_refine_ls_R_factor_gt 0.0435
_refine_ls_shift/su_max 0.001
_refine_ls_shift/su_mean 0.000
_refine_ls_structure_factor_coef Fsqd
_refine_ls_weighting_details 'w=1/[\s^2^(Fo^2^)+(0.0474P)^2^+4.9055P] where P=(Fo^2^+2Fc^2^)/3'
_refine_ls_weighting_scheme calc
_refine_ls_wR_factor_gt 0.1123
_refine_ls_wR_factor_ref 0.1125
_reflns_Friedel_coverage 0.000
_reflns_number_gt 3484
_reflns_number_total 3516
_reflns_threshold_expression 'I > 2\s(I)'
_cod_data_source_file d0cc00439a2.cif
_cod_data_source_block mgp4_4_a
_cod_depositor_comments 'Adding full bibliography for 7126280--7126282.cif.'
_cod_database_code 7126282
_shelx_shelxl_version_number 2014/7
_shelx_space_group_comment
;
The symmetry employed for this shelxl refinement is uniquely defined
by the following loop, which should always be used as a source of
symmetry information in preference to the above space-group names.
They are only intended as comments.
;
_shelx_estimated_absorpt_t_max 0.655
_shelx_estimated_absorpt_t_min 0.585
_olex2_refinement_description
;
1. Fixed Uiso
 At 1.2 times of:
  All C(H,H) groups, All N(H,H,H) groups
 At 1.5 times of:
  All O(H) groups, All O(H,H) groups
2. Restrained distances
 C6A-C5A \\sim C5B-C6B
 with sigma of 0.02
 C8A-C7A \\sim C7B-C8B
 with sigma of 0.02
 O14A-C5A \\sim O14B-C5B
 with sigma of 0.02
3. Uiso/Uaniso restraints and constraints
Uanis(O13A) = Uanis(O13B)
Uanis(C5A) = Uanis(C5B)
Uanis(C7A) = Uanis(C7B)
Uanis(C8A) = Uanis(C8B)
Uanis(C6B) = Uanis(C6A)
Uanis(P4A) = Uanis(P4B)
Uanis(O11A) = Uanis(O11B)
Uanis(N2A) = Uanis(N2B)
Uanis(O12A) = Uanis(O12B)
4. Others
 Sof(C6B)=Sof(H6BA)=Sof(H6BB)=Sof(P4B)=Sof(C5B)=Sof(O13B)=Sof(O14B)=Sof(H14B)=
 Sof(O11B)=Sof(O12B)=Sof(H12B)=Sof(C7B)=Sof(H7BA)=Sof(H7BB)=Sof(C8B)=Sof(H8BA)=
 Sof(H8BB)=Sof(N2B)=Sof(H2BA)=Sof(H2BB)=Sof(H2BC)=Sof(O11)=Sof(H11A)=Sof(H11B)=
 1-FVAR(1)
 Sof(P4A)=Sof(O13A)=Sof(O12A)=Sof(H12A)=Sof(O11A)=Sof(O14A)=Sof(H14A)=Sof(C5A)=
 Sof(N2A)=Sof(H2AA)=Sof(H2AB)=Sof(H2AC)=Sof(C7A)=Sof(H7AA)=Sof(H7AB)=Sof(O16)=
 Sof(H16A)=Sof(H16B)=Sof(C8A)=Sof(H8AA)=Sof(H8AB)=Sof(C6A)=Sof(H6AA)=Sof(H6AB)=
 FVAR(1)
5.a Riding coordinates:
 O16(H16A,H16B), O14B(H14B), O12B(H12B), N2B(H2BA,H2BB,H2BC), O11(H11A,H11B)
5.b Rotating group:
 O15(H15A,H15B)
5.c Secondary CH2 refined with riding coordinates:
 C2(H2A,H2B), C4(H4A,H4B), C3(H3A,H3B), C6B(H6BA,H6BB), C7A(H7AA,H7AB),
 C8A(H8AA,H8AB), C7B(H7BA,H7BB), C8B(H8BA,H8BB), C6A(H6AA,H6AB)
5.d Idealised Me refined as rotating group:
 N1(H1A,H1B,H1C), N2A(H2AA,H2AB,H2AC)
5.e Idealised tetrahedral OH refined as rotating group:
 O2(H2), O9(H9), O7(H7), O12A(H12A), O5(H5), O14A(H14A)
;
_olex2_submission_special_instructions 'No special instructions were received'

loop_
_space_group_symop_operation_xyz
'x, y, z'
'-x, y+1/2, -z+1/2'
'-x, -y, -z'
'x, -y-1/2, z-1/2'

loop_
_atom_site_label
_atom_site_type_symbol
_atom_site_fract_x
_atom_site_fract_y
_atom_site_fract_z
_atom_site_U_iso_or_equiv
_atom_site_adp_type
_atom_site_occupancy
_atom_site_site_symmetry_order
_atom_site_calc_flag
_atom_site_refinement_flags_posn
_atom_site_refinement_flags_adp
_atom_site_refinement_flags_occupancy
_atom_site_disorder_assembly
_atom_site_disorder_group
P3 P 1.04481(6) 0.41155(5) 0.65239(6) 0.01586(18) Uani 1 1 d . . . . .
P1 P 0.59428(6) 0.39725(6) 0.38339(6) 0.01713(19) Uani 1 1 d . . . . .
P2 P 0.56870(6) 0.61479(6) 0.32101(6) 0.01991(19) Uani 1 1 d . . . . .
P4A P 1.01760(7) 0.27592(6) 0.44755(7) 0.0169(2) Uani 0.8959(16) 1 d . . P A 1
Mg1 Mg 0.80636(8) 0.54404(7) 0.52795(8) 0.0175(2) Uani 1 1 d . . . . .
O10 O 1.12356(17) 0.47099(15) 0.60793(17) 0.0198(4) Uani 1 1 d . . . . .
O2 O 0.61570(18) 0.29681(16) 0.33258(19) 0.0246(5) Uani 1 1 d . . . . .
H2 H 0.5597 0.2616 0.3192 0.037 Uiso 1 1 calc GR . . . .
O8 O 0.92807(17) 0.45070(17) 0.62605(18) 0.0236(5) Uani 1 1 d . . . . .
O13A O 1.1146(6) 0.3260(5) 0.4249(6) 0.0200(10) Uani 0.8959(16) 1 d . . P A 1
O9 O 1.10638(18) 0.40256(18) 0.78451(17) 0.0240(5) Uani 1 1 d . . . . .
H9 H 1.0620 0.3813 0.8142 0.036 Uiso 1 1 calc GR . . . .
O7 O 0.65760(18) 0.48376(18) 0.22037(18) 0.0246(5) Uani 1 1 d . . . . .
H7 H 0.7161 0.5041 0.2679 0.037 Uiso 1 1 calc GR . . . .
O6 O 0.54898(19) 0.68217(17) 0.21982(19) 0.0274(5) Uani 1 1 d . . . . .
O4 O 0.67860(17) 0.63279(16) 0.41559(18) 0.0234(5) Uani 1 1 d . . . . .
O1 O 0.70243(17) 0.42817(16) 0.47309(18) 0.0238(5) Uani 1 1 d . . . . .
O3 O 0.49255(18) 0.39068(18) 0.42114(18) 0.0262(5) Uani 1 1 d . . . . .
O12A O 0.90346(19) 0.33199(18) 0.3871(2) 0.0217(5) Uani 0.8959(16) 1 d . . P A 1
H12A H 0.9133 0.3916 0.3980 0.033 Uiso 0.8959(16) 1 calc GR . P A 1
O5 O 0.46621(18) 0.62430(19) 0.36439(19) 0.0281(5) Uani 1 1 d . . . . .
H5 H 0.4870 0.6116 0.4326 0.042 Uiso 1 1 calc GR . . . .
O11A O 0.9957(3) 0.1702(2) 0.4085(3) 0.0277(7) Uani 0.8959(16) 1 d . . P A 1
O15 O 0.7392(2) 0.5642(2) 0.6594(2) 0.0365(6) Uani 1 1 d . . . . .
H15A H 0.7700 0.5233 0.7142 0.055 Uiso 1 1 d GR . . . .
H15B H 0.6673 0.5538 0.6340 0.055 Uiso 1 1 d GR . . . .
O14A O 1.1603(2) 0.2450(2) 0.6560(2) 0.0251(6) Uani 0.8959(16) 1 d D . P A 1
H14A H 1.2042 0.2766 0.6335 0.038 Uiso 0.8959(16) 1 calc GR . P A 1
N1 N 0.3191(2) 0.2956(2) -0.0789(2) 0.0277(6) Uani 1 1 d . . . . .
H1A H 0.2495 0.2950 -0.1297 0.033 Uiso 1 1 calc GR . . . .
H1B H 0.3315 0.2396 -0.0391 0.033 Uiso 1 1 calc GR . . . .
H1C H 0.3689 0.3013 -0.1148 0.033 Uiso 1 1 calc GR . . . .
C1 C 0.5670(2) 0.4881(2) 0.2668(2) 0.0201(6) Uani 1 1 d . . . . .
C2 C 0.4542(3) 0.4735(3) 0.1677(3) 0.0270(7) Uani 1 1 d . . . . .
H2A H 0.3944 0.4673 0.1999 0.032 Uiso 1 1 calc R . . . .
H2B H 0.4392 0.5329 0.1214 0.032 Uiso 1 1 calc R . . . .
C5A C 1.0465(3) 0.2822(2) 0.6020(3) 0.0179(7) Uani 0.8959(16) 1 d D . P A 1
C4 C 0.3313(3) 0.3808(3) -0.0004(3) 0.0290(7) Uani 1 1 d . . . . .
H4A H 0.2746 0.3757 0.0360 0.035 Uiso 1 1 calc R . . . .
H4B H 0.3174 0.4416 -0.0442 0.035 Uiso 1 1 calc R . . . .
C3 C 0.4469(3) 0.3858(3) 0.0902(3) 0.0295(7) Uani 1 1 d . . . . .
H3A H 0.5039 0.3919 0.0544 0.035 Uiso 1 1 calc R . . . .
H3B H 0.4612 0.3254 0.1346 0.035 Uiso 1 1 calc R . . . .
C6B C 0.942(5) 0.218(5) 0.630(6) 0.0232(12) Uani 0.1041(16) 1 d D . P A 2
H6BA H 1.0071 0.1755 0.6618 0.028 Uiso 0.1041(16) 1 calc R . P A 2
H6BB H 0.9352 0.2538 0.6949 0.028 Uiso 0.1041(16) 1 calc R . P A 2
N2A N 0.7669(3) 0.3042(3) 0.7020(4) 0.0480(10) Uani 0.8959(16) 1 d . . P A 1
H2AA H 0.7677 0.3576 0.6607 0.058 Uiso 0.8959(16) 1 calc GR . P A 1
H2AB H 0.8298 0.3023 0.7625 0.058 Uiso 0.8959(16) 1 calc GR . P A 1
H2AC H 0.7072 0.3066 0.7249 0.058 Uiso 0.8959(16) 1 calc GR . P A 1
C7A C 0.8413(3) 0.2203(3) 0.5678(3) 0.0297(8) Uani 0.8959(16) 1 d D . P A 1
H7AA H 0.8277 0.2820 0.5257 0.036 Uiso 0.8959(16) 1 calc R . P A 1
H7AB H 0.8253 0.1670 0.5127 0.036 Uiso 0.8959(16) 1 calc R . P A 1
O16 O 0.8600(4) 0.5055(4) 0.8918(4) 0.0859(14) Uani 0.8959(16) 1 d . . P A 1
H16A H 0.9093 0.4598 0.9083 0.129 Uiso 0.8959(16) 1 d R . P A 1
H16B H 0.8860 0.5555 0.9336 0.129 Uiso 0.8959(16) 1 d R . P A 1
C8A C 0.7600(4) 0.2134(4) 0.6312(4) 0.0419(12) Uani 0.8959(16) 1 d D . P A 1
H8AA H 0.7773 0.1555 0.6800 0.050 Uiso 0.8959(16) 1 calc R . P A 1
H8AB H 0.6838 0.2061 0.5776 0.050 Uiso 0.8959(16) 1 calc R . P A 1
P4B P 1.0819(6) 0.2467(5) 0.5067(6) 0.0169(2) Uani 0.1041(16) 1 d . . P A 2
C5B C 0.985(2) 0.297(2) 0.567(2) 0.0179(7) Uani 0.1041(16) 1 d D . P A 2
O13B O 1.099(6) 0.315(6) 0.431(7) 0.0200(10) Uani 0.1041(16) 1 d . . P A 2
O14B O 0.8842(15) 0.3188(16) 0.4687(17) 0.026(5) Uani 0.1041(16) 1 d D . P A 2
H14B H 0.8868 0.3762 0.4486 0.039 Uiso 0.1041(16) 1 d R . P A 2
O11B O 1.035(2) 0.149(2) 0.446(2) 0.0277(7) Uani 0.1041(16) 1 d . . P A 2
O12B O 1.187(2) 0.2260(18) 0.617(2) 0.0217(5) Uani 0.1041(16) 1 d . . P A 2
H12B H 1.2294 0.2740 0.6290 0.033 Uiso 0.1041(16) 1 d R . P A 2
C7B C 0.857(2) 0.155(3) 0.607(3) 0.0297(8) Uani 0.1041(16) 1 d D . P A 2
H7BA H 0.8762 0.1068 0.6687 0.036 Uiso 0.1041(16) 1 calc R . P A 2
H7BB H 0.8545 0.1191 0.5389 0.036 Uiso 0.1041(16) 1 calc R . P A 2
C8B C 0.741(3) 0.191(4) 0.590(4) 0.0419(12) Uani 0.1041(16) 1 d D . P A 2
H8BA H 0.7191 0.2378 0.5277 0.050 Uiso 0.1041(16) 1 calc R . P A 2
H8BB H 0.6888 0.1355 0.5686 0.050 Uiso 0.1041(16) 1 calc R . P A 2
N2B N 0.730(3) 0.238(3) 0.692(3) 0.0480(10) Uani 0.1041(16) 1 d . . P A 2
H2BA H 0.7785 0.2113 0.7545 0.058 Uiso 0.1041(16) 1 d R . P A 2
H2BB H 0.6599 0.2305 0.6919 0.058 Uiso 0.1041(16) 1 d R . P A 2
H2BC H 0.7450 0.3025 0.6903 0.058 Uiso 0.1041(16) 1 d R . P A 2
C6A C 0.9690(3) 0.2156(5) 0.6424(6) 0.0232(12) Uani 0.8959(16) 1 d D . P A 1
H6AA H 0.9768 0.2339 0.7198 0.028 Uiso 0.8959(16) 1 calc R . P A 1
H6AB H 0.9946 0.1478 0.6440 0.028 Uiso 0.8959(16) 1 calc R . P A 1
O11 O 0.807(3) 0.409(2) 0.808(3) 0.060(9) Uani 0.1041(16) 1 d . . P A 2
H11A H 0.7390 0.3972 0.8042 0.091 Uiso 0.1041(16) 1 d R . P A 2
H11B H 0.8483 0.3600 0.8393 0.091 Uiso 0.1041(16) 1 d R . P A 2

loop_
_atom_site_aniso_label
_atom_site_aniso_U_11
_atom_site_aniso_U_22
_atom_site_aniso_U_33
_atom_site_aniso_U_23
_atom_site_aniso_U_13
_atom_site_aniso_U_12
P3 0.0151(4) 0.0204(4) 0.0126(4) 0.0013(3) 0.0054(3) -0.0001(3)
P1 0.0132(4) 0.0220(4) 0.0147(4) 0.0013(3) 0.0028(3) -0.0013(3)
P2 0.0162(4) 0.0237(4) 0.0190(4) 0.0028(3) 0.0049(3) 0.0032(3)
P4A 0.0174(4) 0.0189(4) 0.0156(4) -0.0025(3) 0.0072(3) -0.0017(3)
Mg1 0.0139(5) 0.0223(5) 0.0163(5) 0.0008(4) 0.0050(4) -0.0011(4)
O10 0.0198(10) 0.0242(11) 0.0178(10) 0.0028(8) 0.0095(8) -0.0031(8)
O2 0.0183(11) 0.0250(11) 0.0309(12) -0.0032(9) 0.0089(9) -0.0030(9)
O8 0.0149(10) 0.0342(13) 0.0207(11) 0.0055(9) 0.0049(8) 0.0044(9)
O13A 0.018(3) 0.027(2) 0.0181(15) -0.0012(14) 0.0098(14) -0.0063(16)
O9 0.0180(11) 0.0379(13) 0.0146(10) 0.0068(9) 0.0037(8) 0.0006(9)
O7 0.0182(11) 0.0384(13) 0.0194(10) -0.0006(9) 0.0093(8) 0.0022(9)
O6 0.0282(12) 0.0286(12) 0.0276(12) 0.0113(10) 0.0124(10) 0.0088(10)
O4 0.0162(10) 0.0247(11) 0.0260(11) -0.0009(9) 0.0027(9) 0.0019(8)
O1 0.0176(10) 0.0258(11) 0.0210(11) 0.0040(9) -0.0024(8) -0.0042(9)
O3 0.0181(11) 0.0396(13) 0.0227(11) -0.0009(10) 0.0093(9) -0.0028(9)
O12A 0.0187(12) 0.0249(12) 0.0186(12) -0.0012(10) 0.0027(9) 0.0008(9)
O5 0.0201(11) 0.0413(14) 0.0239(11) 0.0025(10) 0.0086(9) 0.0071(10)
O11A 0.0372(18) 0.0204(15) 0.0337(18) -0.0071(12) 0.0226(14) -0.0039(12)
O15 0.0223(12) 0.0641(18) 0.0242(12) 0.0031(12) 0.0094(10) 0.0016(12)
O14A 0.0180(13) 0.0316(14) 0.0270(14) 0.0074(11) 0.0093(11) 0.0082(11)
N1 0.0218(13) 0.0405(17) 0.0174(13) -0.0021(12) 0.0021(10) -0.0036(12)
C1 0.0153(14) 0.0276(16) 0.0166(14) 0.0000(12) 0.0044(11) 0.0016(12)
C2 0.0205(16) 0.0353(18) 0.0203(15) 0.0026(13) 0.0007(13) 0.0033(13)
C5A 0.0139(17) 0.0224(17) 0.0175(16) 0.0033(13) 0.0055(13) 0.0042(13)
C4 0.0239(17) 0.0383(19) 0.0202(15) -0.0008(14) 0.0015(13) 0.0018(14)
C3 0.0231(17) 0.0362(19) 0.0217(16) -0.0009(14) -0.0023(13) 0.0000(14)
C6B 0.017(3) 0.0267(17) 0.026(2) 0.0082(15) 0.007(2) 0.000(2)
N2A 0.030(2) 0.068(3) 0.050(2) 0.004(2) 0.0184(18) 0.0139(19)
C7A 0.0234(19) 0.037(2) 0.030(2) 0.0024(16) 0.0110(16) -0.0025(16)
O16 0.088(3) 0.079(3) 0.095(3) 0.007(3) 0.036(3) 0.025(3)
C8A 0.027(2) 0.054(3) 0.045(3) 0.007(2) 0.011(2) -0.015(2)
P4B 0.0174(4) 0.0189(4) 0.0156(4) -0.0025(3) 0.0072(3) -0.0017(3)
C5B 0.0139(17) 0.0224(17) 0.0175(16) 0.0033(13) 0.0055(13) 0.0042(13)
O13B 0.018(3) 0.027(2) 0.0181(15) -0.0012(14) 0.0098(14) -0.0063(16)
O14B 0.012(10) 0.031(12) 0.027(12) 0.011(9) -0.005(8) -0.001(8)
O11B 0.0372(18) 0.0204(15) 0.0337(18) -0.0071(12) 0.0226(14) -0.0039(12)
O12B 0.0187(12) 0.0249(12) 0.0186(12) -0.0012(10) 0.0027(9) 0.0008(9)
C7B 0.0234(19) 0.037(2) 0.030(2) 0.0024(16) 0.0110(16) -0.0025(16)
C8B 0.027(2) 0.054(3) 0.045(3) 0.007(2) 0.011(2) -0.015(2)
N2B 0.030(2) 0.068(3) 0.050(2) 0.004(2) 0.0184(18) 0.0139(19)
C6A 0.017(3) 0.0267(17) 0.026(2) 0.0082(15) 0.007(2) 0.000(2)
O11 0.06(2) 0.055(19) 0.056(19) 0.030(15) 0.011(16) 0.005(15)

loop_
_atom_type_symbol
_atom_type_description
_atom_type_scat_dispersion_real
_atom_type_scat_dispersion_imag
_atom_type_scat_source
C C 0.0181 0.0091 'International Tables Vol C Tables 4.2.6.8 and 6.1.1.4'
H H 0.0000 0.0000 'International Tables Vol C Tables 4.2.6.8 and 6.1.1.4'
Mg Mg 0.1719 0.1771 'International Tables Vol C Tables 4.2.6.8 and 6.1.1.4'
N N 0.0311 0.0180 'International Tables Vol C Tables 4.2.6.8 and 6.1.1.4'
O O 0.0492 0.0322 'International Tables Vol C Tables 4.2.6.8 and 6.1.1.4'
P P 0.2955 0.4335 'International Tables Vol C Tables 4.2.6.8 and 6.1.1.4'

loop_
_geom_angle_atom_site_label_1
_geom_angle_atom_site_label_2
_geom_angle_atom_site_label_3
_geom_angle
_geom_angle_site_symmetry_1
_geom_angle_site_symmetry_3
_geom_angle_publ_flag
O10 P3 O9 105.95(12) . . ?
O10 P3 C5A 106.83(13) . . ?
O10 P3 C5B 114.5(9) . . ?
O8 P3 O10 116.62(12) . . ?
O8 P3 O9 110.86(12) . . ?
O8 P3 C5A 112.56(14) . . ?
O8 P3 C5B 89.5(8) . . ?
O9 P3 C5A 102.94(14) . . ?
O9 P3 C5B 119.3(7) . . ?
O2 P1 C1 105.68(13) . . ?
O1 P1 O2 107.94(13) . . ?
O1 P1 O3 115.74(13) . . ?
O1 P1 C1 106.34(13) . . ?
O3 P1 O2 110.96(13) . . ?
O3 P1 C1 109.62(13) . . ?
O6 P2 O5 108.69(13) . . ?
O6 P2 C1 106.06(14) . . ?
O4 P2 O6 113.92(13) . . ?
O4 P2 O5 111.19(13) . . ?
O4 P2 C1 109.43(13) . . ?
O5 P2 C1 107.22(14) . . ?
O13A P4A O12A 111.1(3) . . ?
O13A P4A O11A 115.9(3) . . ?
O13A P4A C5A 107.0(3) . . ?
O12A P4A C5A 107.68(14) . . ?
O11A P4A O12A 105.43(16) . . ?
O11A P4A C5A 109.43(16) . . ?
O10 Mg1 O13B 86.1(19) 3_766 3_766 ?
O8 Mg1 O10 89.39(9) . 3_766 ?
O8 Mg1 O4 175.46(10) . . ?
O8 Mg1 O15 91.76(10) . . ?
O8 Mg1 O13B 99(2) . 3_766 ?
O13A Mg1 O10 91.07(18) 3_766 3_766 ?
O13A Mg1 O8 99.8(2) 3_766 . ?
O13A Mg1 O4 83.5(2) 3_766 . ?
O13A Mg1 O15 87.0(2) 3_766 . ?
O4 Mg1 O10 87.38(9) . 3_766 ?
O4 Mg1 O13B 84(2) . 3_766 ?
O1 Mg1 O10 92.94(9) . 3_766 ?
O1 Mg1 O8 89.45(10) . . ?
O1 Mg1 O13A 170.0(2) . 3_766 ?
O1 Mg1 O4 87.53(9) . . ?
O1 Mg1 O15 88.80(11) . . ?
O1 Mg1 O13B 171(2) . 3_766 ?
O15 Mg1 O10 177.93(11) . 3_766 ?
O15 Mg1 O4 91.57(10) . . ?
O15 Mg1 O13B 92.0(18) . 3_766 ?
P3 O10 Mg1 136.42(13) . 3_766 ?
P1 O2 H2 109.5 . . ?
P3 O8 Mg1 146.62(14) . . ?
P4A O13A Mg1 133.8(5) . 3_766 ?
P3 O9 H9 109.5 . . ?
C1 O7 H7 109.5 . . ?
P2 O4 Mg1 136.01(14) . . ?
P1 O1 Mg1 142.57(14) . . ?
P4A O12A H12A 109.5 . . ?
P2 O5 H5 109.5 . . ?
Mg1 O15 H15A 110.1 . . ?
Mg1 O15 H15B 110.0 . . ?
H15A O15 H15B 108.6 . . ?
C5A O14A H14A 109.5 . . ?
H1A N1 H1B 109.5 . . ?
H1A N1 H1C 109.5 . . ?
H1B N1 H1C 109.5 . . ?
C4 N1 H1A 109.5 . . ?
C4 N1 H1B 109.5 . . ?
C4 N1 H1C 109.5 . . ?
P2 C1 P1 110.73(15) . . ?
O7 C1 P1 109.2(2) . . ?
O7 C1 P2 105.9(2) . . ?
O7 C1 C2 108.0(2) . . ?
C2 C1 P1 114.8(2) . . ?
C2 C1 P2 107.8(2) . . ?
C1 C2 H2A 108.1 . . ?
C1 C2 H2B 108.1 . . ?
H2A C2 H2B 107.3 . . ?
C3 C2 C1 116.8(3) . . ?
C3 C2 H2A 108.1 . . ?
C3 C2 H2B 108.1 . . ?
P4A C5A P3 112.13(17) . . ?
O14A C5A P3 107.0(2) . . ?
O14A C5A P4A 106.5(2) . . ?
O14A C5A C6A 106.3(3) . . ?
C6A C5A P3 111.0(3) . . ?
C6A C5A P4A 113.4(3) . . ?
N1 C4 H4A 109.1 . . ?
N1 C4 H4B 109.1 . . ?
N1 C4 C3 112.6(3) . . ?
H4A C4 H4B 107.8 . . ?
C3 C4 H4A 109.1 . . ?
C3 C4 H4B 109.1 . . ?
C2 C3 H3A 109.6 . . ?
C2 C3 H3B 109.6 . . ?
C4 C3 C2 110.3(3) . . ?
C4 C3 H3A 109.6 . . ?
C4 C3 H3B 109.6 . . ?
H3A C3 H3B 108.1 . . ?
H6BA C6B H6BB 105.0 . . ?
C5B C6B H6BA 102.7 . . ?
C5B C6B H6BB 102.7 . . ?
C7B C6B H6BA 102.7 . . ?
C7B C6B H6BB 102.7 . . ?
C7B C6B C5B 138(5) . . ?
H2AA N2A H2AB 109.5 . . ?
H2AA N2A H2AC 109.5 . . ?
H2AB N2A H2AC 109.5 . . ?
C8A N2A H2AA 109.5 . . ?
C8A N2A H2AB 109.5 . . ?
C8A N2A H2AC 109.5 . . ?
H7AA C7A H7AB 107.4 . . ?
C8A C7A H7AA 108.4 . . ?
C8A C7A H7AB 108.4 . . ?
C8A C7A C6A 115.7(4) . . ?
C6A C7A H7AA 108.4 . . ?
C6A C7A H7AB 108.4 . . ?
H16A O16 H16B 109.5 . . ?
N2A C8A H8AA 109.6 . . ?
N2A C8A H8AB 109.6 . . ?
C7A C8A N2A 110.4(4) . . ?
C7A C8A H8AA 109.6 . . ?
C7A C8A H8AB 109.6 . . ?
H8AA C8A H8AB 108.1 . . ?
O13B P4B C5B 109(4) . . ?
O13B P4B O11B 111(4) . . ?
O13B P4B O12B 115(3) . . ?
O11B P4B C5B 109.7(15) . . ?
O11B P4B O12B 110.1(15) . . ?
O12B P4B C5B 101.2(13) . . ?
C6B C5B P3 115(4) . . ?
C6B C5B P4B 111(3) . . ?
P4B C5B P3 110.6(14) . . ?
O14B C5B P3 112.1(19) . . ?
O14B C5B C6B 102(3) . . ?
O14B C5B P4B 104.1(18) . . ?
P4B O13B Mg1 128(5) . 3_766 ?
C5B O14B H14B 109.5 . . ?
P4B O12B H12B 108.8 . . ?
C6B C7B H7BA 107.3 . . ?
C6B C7B H7BB 107.3 . . ?
C6B C7B C8B 120(5) . . ?
H7BA C7B H7BB 106.9 . . ?
C8B C7B H7BA 107.3 . . ?
C8B C7B H7BB 107.3 . . ?
C7B C8B H8BA 108.9 . . ?
C7B C8B H8BB 108.9 . . ?
H8BA C8B H8BB 107.7 . . ?
N2B C8B C7B 113(4) . . ?
N2B C8B H8BA 108.9 . . ?
N2B C8B H8BB 108.9 . . ?
C8B N2B H2BA 110.0 . . ?
C8B N2B H2BB 109.4 . . ?
C8B N2B H2BC 109.0 . . ?
H2BA N2B H2BB 109.5 . . ?
H2BA N2B H2BC 109.5 . . ?
H2BB N2B H2BC 109.5 . . ?
C5A C6A C7A 114.9(3) . . ?
C5A C6A H6AA 108.6 . . ?
C5A C6A H6AB 108.6 . . ?
C7A C6A H6AA 108.6 . . ?
C7A C6A H6AB 108.6 . . ?
H6AA C6A H6AB 107.5 . . ?
H11A O11 H11B 109.5 . . ?

loop_
_geom_bond_atom_site_label_1
_geom_bond_atom_site_label_2
_geom_bond_distance
_geom_bond_site_symmetry_2
_geom_bond_publ_flag
P3 O10 1.521(2) . ?
P3 O8 1.490(2) . ?
P3 O9 1.571(2) . ?
P3 C5A 1.863(3) . ?
P3 C5B 1.89(3) . ?
P1 O2 1.562(2) . ?
P1 O1 1.498(2) . ?
P1 O3 1.510(2) . ?
P1 C1 1.846(3) . ?
P2 O6 1.509(2) . ?
P2 O4 1.502(2) . ?
P2 O5 1.566(2) . ?
P2 C1 1.841(3) . ?
P4A O13A 1.506(4) . ?
P4A O12A 1.572(2) . ?
P4A O11A 1.507(3) . ?
P4A C5A 1.839(3) . ?
Mg1 O10 2.173(2) 3_766 ?
Mg1 O8 2.041(2) . ?
Mg1 O13A 2.008(6) 3_766 ?
Mg1 O4 2.112(2) . ?
Mg1 O1 2.007(2) . ?
Mg1 O15 2.105(3) . ?
Mg1 O13B 2.22(7) 3_766 ?
O10 Mg1 2.173(2) 3_766 ?
O2 H2 0.8200 . ?
O13A Mg1 2.008(6) 3_766 ?
O9 H9 0.8200 . ?
O7 H7 0.8200 . ?
O7 C1 1.446(3) . ?
O12A H12A 0.8200 . ?
O5 H5 0.8200 . ?
O15 H15A 0.8623 . ?
O15 H15B 0.8623 . ?
O14A H14A 0.8200 . ?
O14A C5A 1.450(4) . ?
N1 H1A 0.8900 . ?
N1 H1B 0.8900 . ?
N1 H1C 0.8900 . ?
N1 C4 1.487(4) . ?
C1 C2 1.546(4) . ?
C2 H2A 0.9700 . ?
C2 H2B 0.9700 . ?
C2 C3 1.515(5) . ?
C5A C6A 1.535(5) . ?
C4 H4A 0.9700 . ?
C4 H4B 0.9700 . ?
C4 C3 1.510(4) . ?
C3 H3A 0.9700 . ?
C3 H3B 0.9700 . ?
C6B H6BA 0.9700 . ?
C6B H6BB 0.9700 . ?
C6B C5B 1.54(2) . ?
C6B C7B 1.31(6) . ?
N2A H2AA 0.8900 . ?
N2A H2AB 0.8900 . ?
N2A H2AC 0.8900 . ?
N2A C8A 1.499(7) . ?
C7A H7AA 0.9700 . ?
C7A H7AB 0.9700 . ?
C7A C8A 1.495(6) . ?
C7A C6A 1.561(5) . ?
O16 H16A 0.8500 . ?
O16 H16B 0.8496 . ?
C8A H8AA 0.9700 . ?
C8A H8AB 0.9700 . ?
P4B C5B 1.78(3) . ?
P4B O13B 1.39(7) . ?
P4B O11B 1.54(3) . ?
P4B O12B 1.57(2) . ?
C5B O14B 1.462(18) . ?
O13B Mg1 2.22(7) 3_766 ?
O14B H14B 0.8201 . ?
O12B H12B 0.8200 . ?
C7B H7BA 0.9700 . ?
C7B H7BB 0.9700 . ?
C7B C8B 1.49(2) . ?
C8B H8BA 0.9700 . ?
C8B H8BB 0.9700 . ?
C8B N2B 1.47(6) . ?
N2B H2BA 0.8900 . ?
N2B H2BB 0.8899 . ?
N2B H2BC 0.8899 . ?
C6A H6AA 0.9700 . ?
C6A H6AB 0.9700 . ?
O11 H11A 0.8498 . ?
O11 H11B 0.8499 . ?

loop_
_geom_hbond_atom_site_label_D
_geom_hbond_atom_site_label_H
_geom_hbond_atom_site_label_A
_geom_hbond_distance_DH
_geom_hbond_distance_HA
_geom_hbond_distance_DA
_geom_hbond_angle_DHA
_geom_hbond_site_symmetry_A
O2 H2 O6 0.82 1.68 2.492(3) 172.8 2_645
O9 H9 O11A 0.82 1.80 2.603(3) 166.0 4_566
O9 H9 O11B 0.82 1.84 2.57(3) 147.6 4_566
O7 H7 O10 0.82 2.11 2.922(3) 169.4 3_766
O7 H7 O9 0.82 2.83 3.365(3) 124.6 3_766
O12A H12A O10 0.82 1.91 2.691(3) 158.3 3_766
O5 H5 O3 0.82 1.76 2.557(3) 165.1 3_666
O15 H15A O16 0.86 2.13 2.891(6) 146.4 .
O15 H15A O11 0.86 1.90 2.74(3) 163.8 .
O15 H15B O3 0.86 2.04 2.810(3) 149.0 3_666
O14A H14A O4 0.82 2.16 2.980(3) 175.8 3_766
N1 H1A O9 0.89 2.28 3.010(4) 139.2 1_454
N1 H1A O14A 0.89 2.61 3.304(4) 135.1 1_454
N1 H1B O4 0.89 2.15 2.996(4) 158.5 2_645
N1 H1C O6 0.89 1.94 2.818(4) 168.5 3_665
C4 H4A O16 0.97 2.70 3.497(6) 139.3 3_666
C4 H4A O12B 0.97 2.21 3.05(3) 145.0 4_465
C4 H4B O7 0.97 2.54 3.345(4) 140.9 3_665
C3 H3B O2 0.97 2.60 3.279(4) 127.1 .
N2A H2AA O8 0.89 2.54 3.203(5) 131.9 .
N2A H2AA O1 0.89 2.40 3.173(5) 145.2 .
N2A H2AB O12A 0.89 2.37 2.997(5) 128.1 4_566
N2A H2AB O11A 0.89 2.29 3.163(5) 168.4 4_566
N2A H2AC O2 0.89 2.48 3.204(5) 138.7 4_566
N2A H2AC O5 0.89 2.29 2.929(4) 129.0 3_666
C7A H7AA O8 0.97 2.70 3.301(5) 120.5 .
C7A H7AA O1 0.97 2.47 3.310(5) 144.1 .
C7A H7AA O12A 0.97 2.34 3.033(5) 127.4 .
O16 H16A O11A 0.85 2.07 2.893(5) 163.5 4_566
C8A H8AA O7 0.97 2.57 3.316(6) 133.9 4_566
C8A H8AA O12A 0.97 2.54 3.149(6) 121.0 4_566
O14B H14B O10 0.82 2.17 2.99(2) 174.5 3_766
O12B H12B O6 0.82 2.85 3.48(2) 135.7 3_766
O12B H12B O4 0.82 1.92 2.67(3) 152.1 3_766
C8B H8BA O2 0.97 2.47 3.38(5) 156.0 .
C8B H8BA O1 0.97 2.65 3.49(6) 144.9 .
C8B H8BB O7 0.97 2.62 3.24(6) 121.9 4_566
N2B H2BA O14B 0.89 2.58 3.43(4) 158.7 4_566
N2B H2BB O2 0.89 2.05 2.67(4) 125.6 4_566
N2B H2BC O11 0.89 2.01 2.72(6) 135.4 .
C6A H6AA O13A 0.97 2.68 3.422(10) 133.4 4_566
C6A H6AA O12A 0.97 2.71 3.485(6) 137.7 4_566
O11 H11A O5 0.85 2.74 3.41(3) 136.8 3_666
O11 H11B O11B 0.85 2.28 2.91(4) 131.5 4_566
